data_2105512
loop_
_publ_author_name
'Ferguson, G.'
'Glidewell, C.'
'Gregson, R. M.'
'Meehan, P. R.'

_publ_section_title
;
 Crystal Engineering Using Bis- and Tris-phenols. Adducts with
 1,4,8,11-Tetraazacyclotetradecane (Cyclam): Isolated Ladders in the
 Adduct with 4,4'-Thiodiphenol, Tethered Ladders in the Adduct with
 4,4'-Sulfonyldiphenol and Two Interwoven Three-Dimensional Networks in
 the Adduct with 1,1,1-Tris(4-hydroxyphenyl)ethane
;
_journal_issue 2
_journal_name_full 'Acta Crystallographica Section B'
_journal_page_first 139
_journal_page_last 150
_journal_paper_doi 10.1107/S0108768197010136
_journal_volume 54
_journal_year 1998
_chemical_formula_moiety 'C34 H44 N4 O8 S2 '
_chemical_formula_sum 'C34 H44 N4 O8 S2'
_chemical_formula_weight 700.85
_chemical_name_systematic
;
4,4'-Sulfonyldiphenol-1,4,8,11-tetraazacyclotetradecane (2/1)
;
_space_group_IT_number 2
_symmetry_cell_setting triclinic
_symmetry_space_group_name_Hall '-P 1'
_symmetry_space_group_name_H-M 'P -1'
_cell_angle_alpha 79.532(10)
_cell_angle_beta 86.739(10)
_cell_angle_gamma 87.471(10)
_cell_formula_units_Z 2
_cell_length_a 10.9345(10)
_cell_length_b 11.0060(10)
_cell_length_c 14.350(2)
_cell_measurement_reflns_used 25
_cell_measurement_temperature 294.0(10)
_cell_measurement_theta_max 16.99
_cell_measurement_theta_min 9.57
_cell_volume 1694.5(3)
_computing_cell_refinement 'SET4 and CELDIM (Enraf-Nonius, 1992)'
_computing_data_collection 'CAD4 (Enraf-Nonius, 1992)'
_computing_data_reduction 'DATRD2 in NRCVAX96 (Gabe et al., 1989)'
_computing_molecular_graphics 'NRCVAX96, ORTEP (Johnson, 1976), PLATON (Spek, 1996a), PLUTON (Spek 1996b)'
_computing_publication_material 'NRCVAX96, SHELXL93  and WordPerfect macro PRPCIF97 (Ferguson, 1997)'
_computing_structure_refinement 'NRCVAX96 and SHELXL93 (Sheldrick, 1993)'
_computing_structure_solution 'SHELXS86 (Sheldrick, 1986)'
_diffrn_ambient_temperature 294.0(10)
_diffrn_measurement_device 'Enraf-Nonius CAD-4'
_diffrn_measurement_method \q/2\q
_diffrn_radiation_monochromator graphite
_diffrn_radiation_source 'X-ray tube'
_diffrn_radiation_type MoK\a
_diffrn_radiation_wavelength 0.7107
_diffrn_reflns_av_R_equivalents 0.000
_diffrn_reflns_av_sigmaI/netI 0.0817
_diffrn_reflns_limit_h_max 12
_diffrn_reflns_limit_h_min -12
_diffrn_reflns_limit_k_max 13
_diffrn_reflns_limit_k_min 0
_diffrn_reflns_limit_l_max 17
_diffrn_reflns_limit_l_min -16
_diffrn_reflns_number 5895
_diffrn_reflns_theta_full 25.00
_diffrn_reflns_theta_max 25.00
_diffrn_reflns_theta_min 2.15
_diffrn_standards_decay_% 'no decay, variation 1.5'
_diffrn_standards_interval_time 120
_diffrn_standards_number 3
_exptl_absorpt_coefficient_mu 0.215
_exptl_absorpt_correction_T_max 1.0000
_exptl_absorpt_correction_T_min 1.0000
_exptl_absorpt_correction_type none
_exptl_absorpt_process_details none
_exptl_crystal_colour colourless
_exptl_crystal_density_diffrn 1.374
_exptl_crystal_density_meas ?
_exptl_crystal_description block
_exptl_crystal_F_000 744
_exptl_crystal_size_max 0.20
_exptl_crystal_size_mid 0.20
_exptl_crystal_size_min 0.20
_refine_diff_density_max 0.236
_refine_diff_density_min -0.320
_refine_ls_extinction_coef 0.0017(8)
_refine_ls_extinction_method 'SHELXL93 (Sheldrick, 1993)'
_refine_ls_goodness_of_fit_ref 0.972
_refine_ls_hydrogen_treatment constr
_refine_ls_matrix_type full
_refine_ls_number_parameters 436
_refine_ls_number_reflns 5895
_refine_ls_number_restraints 0
_refine_ls_restrained_S_all 0.972
_refine_ls_R_factor_all 0.1116
_refine_ls_R_factor_gt 0.0437
_refine_ls_shift/su_max 0.000
_refine_ls_shift/su_mean 0.000
_refine_ls_structure_factor_coef Fsqd
_refine_ls_weighting_scheme
;calc w = 1/[\s^2^(Fo^2^) + (0.0646P)^2^], where P = (Fo^2^ +
2Fc^2^)/3
;
_refine_ls_wR_factor_ref 0.1234
_reflns_number_gt 3246
_reflns_number_total 5895
_reflns_threshold_expression I>2\s(I)
_cod_data_source_file ab0380.cif
_cod_data_source_block 2
_cod_depositor_comments
;
The following automatic conversions were performed:

'_exptl_crystal_density_meas' value 'not measured' was changed to '?'
- the value is perceived as not measured.

Automatic conversion script
Id: cif_fix_values 3008 2015-01-20 13:52:24Z robertas 
;
_cod_database_code 2105512

loop_
_symmetry_equiv_pos_as_xyz
'x, y, z'
'-x, -y, -z'

loop_
_atom_site_label
_atom_site_fract_x
_atom_site_fract_y
_atom_site_fract_z
_atom_site_U_iso_or_equiv
_atom_site_adp_type
_atom_site_calc_flag
_atom_site_refinement_flags
_atom_site_occupancy
_atom_site_type_symbol
S1 -0.19379(7) 0.58018(7) 0.39996(6) 0.0407(2) Uani d . 1 S
O11 -0.0629(2) 0.20579(19) 0.16514(15) 0.0532(6) Uani d . 1 O
O12 0.0707(2) 1.0298(2) 0.23810(17) 0.0547(6) Uani d . 1 O
O13 -0.1519(2) 0.5339(2) 0.49370(14) 0.0522(6) Uani d . 1 O
O14 -0.32208(19) 0.6098(2) 0.38916(16) 0.0545(6) Uani d . 1 O
C11 -0.1493(3) 0.4720(3) 0.3281(2) 0.0346(7) Uani d . 1 C
C12 -0.2072(3) 0.4742(3) 0.2441(2) 0.0442(8) Uani d . 1 C
C13 -0.1760(3) 0.3875(3) 0.1890(2) 0.0435(8) Uani d . 1 C
C14 -0.0880(3) 0.2935(3) 0.2163(2) 0.0417(8) Uani d . 1 C
C15 -0.0299(3) 0.2949(3) 0.3001(2) 0.0438(8) Uani d . 1 C
C16 -0.0583(3) 0.3826(3) 0.3548(2) 0.0423(8) Uani d . 1 C
C21 -0.1155(3) 0.7160(3) 0.3533(2) 0.0351(7) Uani d . 1 C
C22 -0.1790(3) 0.8184(3) 0.3058(2) 0.0384(7) Uani d . 1 C
C23 -0.1190(3) 0.9246(3) 0.2687(2) 0.0414(8) Uani d . 1 C
C24 0.0074(3) 0.9302(3) 0.2764(2) 0.0407(8) Uani d . 1 C
C25 0.0698(3) 0.8275(3) 0.3252(2) 0.0468(8) Uani d . 1 C
C26 0.0094(3) 0.7209(3) 0.3628(2) 0.0425(8) Uani d . 1 C
S2 0.30089(8) -0.54428(7) 0.11274(6) 0.0401(2) Uani d . 1 S
O21 0.4345(2) -0.17764(18) 0.33432(14) 0.0472(6) Uani d . 1 O
O22 0.5701(2) -1.0104(2) 0.24847(18) 0.0562(7) Uani d . 1 O
O23 0.3387(2) -0.4977(2) 0.01576(15) 0.0526(6) Uani d . 1 O
O24 0.17263(19) -0.5626(2) 0.13570(16) 0.0511(6) Uani d . 1 O
C31 0.3519(3) -0.4430(3) 0.1818(2) 0.0365(7) Uani d . 1 C
C32 0.2991(3) -0.4436(3) 0.2722(2) 0.0401(8) Uani d . 1 C
C33 0.3308(3) -0.3587(3) 0.3246(2) 0.0410(8) Uani d . 1 C
C34 0.4134(3) -0.2660(3) 0.2876(2) 0.0357(7) Uani d . 1 C
C35 0.4695(3) -0.2701(3) 0.1977(2) 0.0419(8) Uani d . 1 C
C36 0.4394(3) -0.3578(3) 0.1461(2) 0.0408(8) Uani d . 1 C
C41 0.3794(3) -0.6868(3) 0.1490(2) 0.0337(7) Uani d . 1 C
C42 0.5064(3) -0.6920(3) 0.1447(2) 0.0424(8) Uani d . 1 C
C43 0.5689(3) -0.8013(3) 0.1773(2) 0.0430(8) Uani d . 1 C
C44 0.5055(3) -0.9078(3) 0.2126(2) 0.0395(8) Uani d . 1 C
C45 0.3778(3) -0.9036(3) 0.2120(2) 0.0386(8) Uani d . 1 C
C46 0.3155(3) -0.7929(3) 0.1825(2) 0.0376(7) Uani d . 1 C
N51 -0.0666(3) 0.1841(2) -0.01893(19) 0.0561(8) Uani d . 1 N
C52 -0.1867(4) 0.1688(4) -0.0552(3) 0.0738(12) Uani d . 1 C
C53 -0.2433(3) 0.0537(4) -0.0039(3) 0.0720(12) Uani d . 1 C
N54 -0.1652(3) -0.0557(3) -0.0122(2) 0.0533(8) Uani d . 1 N
C55 -0.2154(4) -0.1696(4) 0.0412(3) 0.0740(12) Uani d . 1 C
C56 -0.1336(5) -0.2807(4) 0.0350(3) 0.0817(14) Uani d . 1 C
C57 -0.0104(5) -0.2827(3) 0.0767(3) 0.0768(13) Uani d . 1 C
N61 0.3688(2) -0.1322(2) 0.50927(18) 0.0461(7) Uani d . 1 N
C62 0.2605(3) -0.0524(3) 0.5281(3) 0.0621(10) Uani d . 1 C
C63 0.2675(3) 0.0745(3) 0.4678(3) 0.0585(10) Uani d . 1 C
N64 0.3761(3) 0.1366(2) 0.48555(19) 0.0493(7) Uani d . 1 N
C65 0.3920(4) 0.2564(3) 0.4207(2) 0.0585(10) Uani d . 1 C
C66 0.5036(4) 0.3211(3) 0.4399(3) 0.0595(10) Uani d . 1 C
C67 0.6230(4) 0.2535(3) 0.4253(3) 0.0611(10) Uani d . 1 C
H1 0.015(2) 1.095(3) 0.2101(12) 0.082 Uiso calc R 1 H
H12 -0.2673 0.5347 0.2253 0.053 Uiso calc R 1 H
H13 -0.2140 0.3911 0.1322 0.052 Uiso calc R 1 H
H15 0.0301 0.2343 0.3193 0.053 Uiso calc R 1 H
H16 -0.0170 0.3824 0.4096 0.051 Uiso calc R 1 H
H22 -0.2628 0.8150 0.2991 0.046 Uiso calc R 1 H
H23 -0.1627 0.9934 0.2381 0.050 Uiso calc R 1 H
H25 0.1534 0.8308 0.3327 0.056 Uiso calc R 1 H
H26 0.0525 0.6525 0.3944 0.051 Uiso calc R 1 H
H2 0.525(2) -1.058(2) 0.2857(19) 0.084 Uiso calc R 1 H
H32 0.2418 -0.5022 0.2973 0.048 Uiso calc R 1 H
H33 0.2970 -0.3625 0.3860 0.049 Uiso calc R 1 H
H35 0.5280 -0.2127 0.1725 0.050 Uiso calc R 1 H
H36 0.4782 -0.3595 0.0869 0.049 Uiso calc R 1 H
H42 0.5494 -0.6214 0.1197 0.051 Uiso calc R 1 H
H43 0.6541 -0.8039 0.1758 0.052 Uiso calc R 1 H
H45 0.3348 -0.9756 0.2314 0.046 Uiso calc R 1 H
H46 0.2302 -0.7896 0.1853 0.045 Uiso calc R 1 H
H51A -0.0241 0.1115 -0.0143 0.067 Uiso calc R 1 H
H51B -0.0785 0.2009 0.0401 0.067 Uiso calc R 1 H
H52A -0.1772 0.1656 -0.1223 0.089 Uiso calc R 1 H
H52B -0.2403 0.2393 -0.0476 0.089 Uiso calc R 1 H
H53A -0.2573 0.0591 0.0626 0.086 Uiso calc R 1 H
H53B -0.3221 0.0455 -0.0296 0.086 Uiso calc R 1 H
H54A -0.1552 -0.0623 -0.0738 0.064 Uiso calc R 1 H
H54B -0.0909 -0.0458 0.0087 0.064 Uiso calc PR 0.00 H
H55A -0.2944 -0.1816 0.0173 0.089 Uiso calc R 1 H
H55B -0.2286 -0.1615 0.1073 0.089 Uiso calc R 1 H
H56A -0.1208 -0.2874 -0.0313 0.098 Uiso calc R 1 H
H56B -0.1762 -0.3534 0.0667 0.098 Uiso calc R 1 H
H57A -0.0207 -0.2688 0.1415 0.092 Uiso calc R 1 H
H57B 0.0302 -0.3629 0.0774 0.092 Uiso calc R 1 H
H61A 0.4371 -0.0910 0.5131 0.055 Uiso calc R 1 H
H61B 0.3672 -0.1461 0.4495 0.055 Uiso calc R 1 H
H62A 0.2557 -0.0450 0.5946 0.074 Uiso calc R 1 H
H62B 0.1866 -0.0907 0.5152 0.074 Uiso calc R 1 H
H63A 0.2689 0.0675 0.4014 0.070 Uiso calc R 1 H
H63B 0.1950 0.1237 0.4814 0.070 Uiso calc R 1 H
H64A 0.3710 0.1496 0.5458 0.059 Uiso calc R 1 H
H65A 0.3200 0.3094 0.4274 0.070 Uiso calc R 1 H
H65B 0.3986 0.2424 0.3557 0.070 Uiso calc R 1 H
H66A 0.5050 0.4015 0.3988 0.071 Uiso calc R 1 H
H66B 0.4962 0.3348 0.5049 0.071 Uiso calc R 1 H
H67A 0.6319 0.2402 0.3603 0.073 Uiso calc R 1 H
H67B 0.6898 0.3039 0.4358 0.073 Uiso calc R 1 H

loop_
_atom_site_aniso_label
_atom_site_aniso_U_11
_atom_site_aniso_U_22
_atom_site_aniso_U_33
_atom_site_aniso_U_12
_atom_site_aniso_U_13
_atom_site_aniso_U_23
S1 0.0430(5) 0.0390(4) 0.0382(5) 0.0006(4) 0.0054(4) -0.0051(4)
O11 0.0863(18) 0.0350(12) 0.0394(13) 0.0020(12) -0.0072(12) -0.0095(10)
O12 0.0549(15) 0.0361(13) 0.0712(17) -0.0041(11) 0.0000(12) -0.0049(12)
O13 0.0704(16) 0.0506(14) 0.0327(12) 0.0039(12) 0.0034(11) -0.0027(10)
O14 0.0381(13) 0.0591(15) 0.0649(16) 0.0013(11) 0.0087(11) -0.0114(12)
C11 0.0381(18) 0.0294(15) 0.0360(17) -0.0033(13) 0.0005(14) -0.0053(13)
C12 0.050(2) 0.0304(17) 0.049(2) -0.0027(15) -0.0085(16) 0.0033(15)
C13 0.057(2) 0.0334(17) 0.0393(19) -0.0085(15) -0.0155(16) 0.0007(14)
C14 0.057(2) 0.0315(17) 0.0359(18) -0.0087(15) -0.0036(15) -0.0026(14)
C15 0.050(2) 0.0400(18) 0.0419(19) 0.0085(15) -0.0060(15) -0.0086(15)
C16 0.048(2) 0.0418(18) 0.0390(19) 0.0021(15) -0.0102(15) -0.0101(15)
C21 0.0372(18) 0.0338(16) 0.0343(17) 0.0018(14) 0.0018(13) -0.0084(13)
C22 0.0361(18) 0.0400(18) 0.0400(18) 0.0060(14) -0.0029(14) -0.0109(14)
C23 0.050(2) 0.0348(17) 0.0377(18) 0.0103(15) -0.0037(15) -0.0046(14)
C24 0.048(2) 0.0321(17) 0.0428(19) -0.0003(15) 0.0037(15) -0.0118(14)
C25 0.0393(19) 0.0411(19) 0.060(2) 0.0012(15) -0.0079(16) -0.0085(16)
C26 0.042(2) 0.0332(17) 0.051(2) 0.0082(15) -0.0068(15) -0.0044(15)
S2 0.0460(5) 0.0331(4) 0.0414(5) -0.0045(4) -0.0103(4) -0.0038(3)
O21 0.0721(16) 0.0318(11) 0.0401(13) -0.0046(11) -0.0023(11) -0.0122(10)
O22 0.0496(15) 0.0379(13) 0.0785(18) 0.0020(11) -0.0026(12) -0.0047(12)
O23 0.0752(17) 0.0446(13) 0.0367(13) -0.0095(12) -0.0135(11) 0.0011(10)
O24 0.0424(14) 0.0451(13) 0.0686(16) -0.0030(11) -0.0123(12) -0.0139(12)
C31 0.0381(18) 0.0297(16) 0.0399(18) 0.0024(14) -0.0069(14) -0.0007(13)
C32 0.046(2) 0.0297(16) 0.0416(19) -0.0052(14) -0.0003(15) 0.0010(14)
C33 0.052(2) 0.0315(16) 0.0366(18) 0.0031(15) 0.0054(15) -0.0025(14)
C34 0.0424(19) 0.0278(15) 0.0358(18) 0.0027(14) -0.0069(14) -0.0018(14)
C35 0.045(2) 0.0396(18) 0.0419(19) -0.0098(15) 0.0036(15) -0.0097(15)
C36 0.046(2) 0.0421(18) 0.0353(18) -0.0045(15) 0.0041(15) -0.0090(14)
C41 0.0390(19) 0.0325(16) 0.0315(17) -0.0057(14) -0.0053(13) -0.0090(13)
C42 0.051(2) 0.0308(17) 0.045(2) -0.0079(15) 0.0057(15) -0.0060(14)
C43 0.0375(19) 0.0389(18) 0.055(2) -0.0045(15) 0.0027(15) -0.0142(16)
C44 0.043(2) 0.0313(16) 0.0455(19) 0.0015(14) -0.0033(15) -0.0121(14)
C45 0.048(2) 0.0290(16) 0.0389(18) -0.0102(14) -0.0044(15) -0.0045(14)
C46 0.0408(18) 0.0341(17) 0.0397(18) -0.0073(14) -0.0076(14) -0.0079(14)
N51 0.085(2) 0.0405(16) 0.0446(17) 0.0148(15) -0.0156(16) -0.0124(14)
C52 0.077(3) 0.079(3) 0.067(3) 0.033(2) -0.025(2) -0.018(2)
C53 0.044(2) 0.106(4) 0.075(3) 0.013(2) -0.011(2) -0.040(3)
N54 0.0564(18) 0.065(2) 0.0424(17) -0.0112(16) -0.0020(14) -0.0184(15)
C55 0.093(3) 0.089(3) 0.045(2) -0.038(3) 0.002(2) -0.018(2)
C56 0.138(4) 0.061(3) 0.048(2) -0.049(3) -0.007(3) -0.003(2)
C57 0.139(4) 0.041(2) 0.047(2) 0.000(2) -0.005(3) -0.0012(18)
N61 0.0515(17) 0.0501(17) 0.0387(16) -0.0114(14) 0.0055(13) -0.0138(13)
C62 0.047(2) 0.071(3) 0.072(3) -0.001(2) 0.0134(19) -0.027(2)
C63 0.059(2) 0.066(2) 0.055(2) 0.010(2) -0.0061(18) -0.022(2)
N64 0.0589(19) 0.0501(17) 0.0398(16) 0.0014(14) -0.0035(14) -0.0106(13)
C65 0.084(3) 0.050(2) 0.042(2) 0.010(2) -0.0078(19) -0.0133(17)
C66 0.091(3) 0.042(2) 0.045(2) -0.001(2) -0.004(2) -0.0046(17)
C67 0.080(3) 0.054(2) 0.046(2) -0.012(2) 0.011(2) -0.0047(18)

loop_
_atom_type_symbol
_atom_type_description
_atom_type_scat_dispersion_real
_atom_type_scat_dispersion_imag
_atom_type_scat_source
C C 0.0033 0.0016 'International Tables Vol C Tables 4.2.6.8 and 6.1.1.4'
H H 0.0000 0.0000 'International Tables Vol C Tables 4.2.6.8 and 6.1.1.4'
N N 0.0061 0.0033 'International Tables Vol C Tables 4.2.6.8 and 6.1.1.4'
O O 0.0106 0.0060 'International Tables Vol C Tables 4.2.6.8 and 6.1.1.4'
S S 0.1246 0.1234 'International Tables Vol C Tables 4.2.6.8 and 6.1.1.4'

loop_
_geom_angle_atom_site_label_1
_geom_angle_atom_site_label_2
_geom_angle_atom_site_label_3
_geom_angle_site_symmetry_1
_geom_angle_site_symmetry_3
_geom_angle
_geom_angle_publ_flag
O14 S1 O13 . . 118.75(14) yes
O14 S1 C11 . . 108.10(14) yes
O13 S1 C11 . . 108.01(14) yes
O14 S1 C21 . . 106.67(14) yes
O13 S1 C21 . . 107.98(14) yes
C11 S1 C21 . . 106.76(14) yes
C16 C11 C12 . . 119.6(3) yes
C16 C11 S1 . . 120.8(2) yes
C12 C11 S1 . . 119.6(2) yes
C13 C12 C11 . . 120.1(3) yes
C12 C13 C14 . . 121.4(3) yes
O11 C14 C15 . . 121.7(3) yes
O11 C14 C13 . . 121.0(3) yes
C15 C14 C13 . . 117.3(3) yes
C16 C15 C14 . . 121.9(3) yes
C15 C16 C11 . . 119.7(3) yes
C26 C21 C22 . . 119.7(3) yes
C26 C21 S1 . . 120.5(2) yes
C22 C21 S1 . . 119.8(2) yes
C23 C22 C21 . . 120.4(3) yes
C22 C23 C24 . . 120.5(3) yes
O12 C24 C25 . . 118.7(3) yes
O12 C24 C23 . . 122.7(3) yes
C25 C24 C23 . . 118.6(3) yes
C26 C25 C24 . . 120.9(3) yes
C25 C26 C21 . . 119.9(3) yes
O23 S2 O24 . . 118.23(14) yes
O23 S2 C31 . . 107.50(14) yes
O24 S2 C31 . . 108.41(14) yes
O23 S2 C41 . . 108.25(14) yes
O24 S2 C41 . . 107.57(14) yes
C31 S2 C41 . . 106.30(13) yes
C36 C31 C32 . . 119.3(3) yes
C36 C31 S2 . . 121.0(2) yes
C32 C31 S2 . . 119.6(2) yes
C33 C32 C31 . . 120.5(3) yes
C32 C33 C34 . . 121.3(3) yes
O21 C34 C33 . . 121.1(3) yes
O21 C34 C35 . . 121.7(3) yes
C33 C34 C35 . . 117.2(3) yes
C36 C35 C34 . . 121.1(3) yes
C35 C36 C31 . . 120.3(3) yes
C46 C41 C42 . . 119.9(3) yes
C46 C41 S2 . . 120.6(2) yes
C42 C41 S2 . . 119.5(2) yes
C43 C42 C41 . . 120.1(3) yes
C42 C43 C44 . . 120.3(3) yes
O22 C44 C43 . . 118.2(3) yes
O22 C44 C45 . . 122.5(3) yes
C43 C44 C45 . . 119.3(3) yes
C46 C45 C44 . . 120.1(3) yes
C45 C46 C41 . . 120.1(3) yes
C52 N51 C57 . 2 116.1(3) yes
N51 C52 C53 . . 111.0(3) yes
N54 C53 C52 . . 111.6(3) yes
C55 N54 C53 . . 112.9(3) yes
N54 C55 C56 . . 112.8(3) yes
C55 C56 C57 . . 116.3(3) yes
N51 C57 C56 2 . 109.9(3) yes
C62 N61 C67 . 2_656 114.8(3) yes
N61 C62 C63 . . 111.6(3) yes
N64 C63 C62 . . 111.4(3) yes
C63 N64 C65 . . 112.7(3) yes
N64 C65 C66 . . 112.6(3) yes
C67 C66 C65 . . 115.0(3) yes
N61 C67 C66 2_656 . 111.8(3) yes

loop_
_geom_bond_atom_site_label_1
_geom_bond_atom_site_label_2
_geom_bond_site_symmetry_2
_geom_bond_distance
_geom_bond_publ_flag
S1 O14 . 1.437(2) yes
S1 O13 . 1.442(2) yes
S1 C11 . 1.748(3) yes
S1 C21 . 1.761(3) yes
O11 C14 . 1.326(4) yes
O12 C24 . 1.337(4) yes
C11 C16 . 1.387(4) yes
C11 C12 . 1.389(4) yes
C12 C13 . 1.366(4) yes
C13 C14 . 1.399(4) yes
C14 C15 . 1.394(4) yes
C15 C16 . 1.366(4) yes
C21 C26 . 1.384(4) yes
C21 C22 . 1.386(4) yes
C22 C23 . 1.373(4) yes
C23 C24 . 1.397(4) yes
C24 C25 . 1.390(4) yes
C25 C26 . 1.379(4) yes
S2 O23 . 1.437(2) yes
S2 O24 . 1.437(2) yes
S2 C31 . 1.748(3) yes
S2 C41 . 1.762(3) yes
O21 C34 . 1.312(3) yes
O22 C44 . 1.341(3) yes
C31 C36 . 1.380(4) yes
C31 C32 . 1.388(4) yes
C32 C33 . 1.369(4) yes
C33 C34 . 1.403(4) yes
C34 C35 . 1.405(4) yes
C35 C36 . 1.380(4) yes
C41 C46 . 1.383(4) yes
C41 C42 . 1.386(4) yes
C42 C43 . 1.377(4) yes
C43 C44 . 1.387(4) yes
C44 C45 . 1.395(4) yes
C45 C46 . 1.379(4) yes
N51 C52 . 1.467(5) yes
N51 C57 2 1.499(5) yes
C52 C53 . 1.486(6) yes
C53 N54 . 1.464(5) yes
N54 C55 . 1.458(5) yes
C55 C56 . 1.496(6) yes
C56 C57 . 1.502(6) yes
C57 N51 2 1.499(5) yes
N61 C62 . 1.486(4) yes
N61 C67 2_656 1.488(4) yes
C62 C63 . 1.506(5) yes
C63 N64 . 1.454(4) yes
N64 C65 . 1.480(4) yes
C65 C66 . 1.502(5) yes
C66 C67 . 1.498(5) yes
C67 N61 2_656 1.488(4) yes

loop_
_geom_hbond_atom_site_label_D
_geom_hbond_atom_site_label_H
_geom_hbond_atom_site_label_A
_geom_hbond_site_symmetry_A
_geom_hbond_distance_DH
_geom_hbond_distance_HA
_geom_hbond_distance_DA
_geom_hbond_angle_DHA
_geom_hbond_publ_flag
O12 H1 O11 1_565 0.97 1.52 2.484(3) 175 yes
O22 H2 O21 1_545 0.83 1.70 2.513(3) 163 yes
N51 H51A N54 . 0.90 2.45 2.878(4) 110 yes
N51 H51A N54 2_555 0.90 2.17 2.864(5) 134 yes
N51 H51B O11 . 0.90 1.82 2.698(3) 163 yes
N54 H54A O12 2_565 0.90 2.45 3.312(4) 160 yes
N61 H61A N64 . 0.90 2.53 2.920(3) 107 yes
N61 H61A N64 2_656 0.90 2.08 2.793(4) 135 yes
N61 H61B O21 . 0.90 1.86 2.700(3) 156 yes
C16 H16 O13 . 0.93 2.59 2.935(4) 102 yes
C22 H22 O14 . 0.93 2.48 2.873(4) 105 yes
C36 H36 O23 . 0.93 2.58 2.918(4) 102 yes
C42 H42 O23 2_645 0.93 2.44 3.264(4) 148 yes
C46 H46 O24 . 0.93 2.53 2.910(4) 105 yes
C56 H56A O24 2_545 0.97 2.52 3.298(5) 137 yes
C66 H66B O14 2_566 0.97 2.49 3.244(5) 134 yes

loop_
_geom_torsion_atom_site_label_1
_geom_torsion_atom_site_label_2
_geom_torsion_atom_site_label_3
_geom_torsion_atom_site_label_4
_geom_torsion_site_symmetry_1
_geom_torsion_site_symmetry_4
_geom_torsion
_geom_torsion_publ_flag
O14 S1 C11 C16 . . -147.5(2) yes
O13 S1 C11 C16 . . -17.8(3) yes
C21 S1 C11 C16 . . 98.1(3) yes
O14 S1 C11 C12 . . 31.3(3) yes
O13 S1 C11 C12 . . 161.0(2) yes
C21 S1 C11 C12 . . -83.1(3) yes
C16 C11 C12 C13 . . 1.0(4) yes
S1 C11 C12 C13 . . -177.8(2) yes
C11 C12 C13 C14 . . 1.5(5) yes
C12 C13 C14 O11 . . 176.3(3) yes
C12 C13 C14 C15 . . -2.6(5) yes
O11 C14 C15 C16 . . -177.7(3) yes
C13 C14 C15 C16 . . 1.2(5) yes
C14 C15 C16 C11 . . 1.3(5) yes
C12 C11 C16 C15 . . -2.4(5) yes
S1 C11 C16 C15 . . 176.4(2) yes
O14 S1 C21 C26 . . 172.9(2) yes
O13 S1 C21 C26 . . 44.2(3) yes
C11 S1 C21 C26 . . -71.7(3) yes
O14 S1 C21 C22 . . -7.7(3) yes
O13 S1 C21 C22 . . -136.4(2) yes
C11 S1 C21 C22 . . 107.7(3) yes
C26 C21 C22 C23 . . -0.3(4) yes
S1 C21 C22 C23 . . -179.7(2) yes
C21 C22 C23 C24 . . 1.3(5) yes
C22 C23 C24 O12 . . 177.3(3) yes
C22 C23 C24 C25 . . -2.2(5) yes
O12 C24 C25 C26 . . -177.4(3) yes
C23 C24 C25 C26 . . 2.0(5) yes
C24 C25 C26 C21 . . -1.0(5) yes
C22 C21 C26 C25 . . 0.1(5) yes
S1 C21 C26 C25 . . 179.5(2) yes
O23 S2 C31 C36 . . -15.4(3) yes
O24 S2 C31 C36 . . -144.3(2) yes
C41 S2 C31 C36 . . 100.3(3) yes
O23 S2 C31 C32 . . 161.1(2) yes
O24 S2 C31 C32 . . 32.3(3) yes
C41 S2 C31 C32 . . -83.1(3) yes
C36 C31 C32 C33 . . 1.7(4) yes
S2 C31 C32 C33 . . -174.9(2) yes
C31 C32 C33 C34 . . 2.5(5) yes
C32 C33 C34 O21 . . 173.3(3) yes
C32 C33 C34 C35 . . -5.0(4) yes
O21 C34 C35 C36 . . -174.9(3) yes
C33 C34 C35 C36 . . 3.4(4) yes
C34 C35 C36 C31 . . 0.6(5) yes
C32 C31 C36 C35 . . -3.3(4) yes
S2 C31 C36 C35 . . 173.3(2) yes
O23 S2 C41 C46 . . -122.4(2) yes
O24 S2 C41 C46 . . 6.4(3) yes
C31 S2 C41 C46 . . 122.3(2) yes
O23 S2 C41 C42 . . 58.3(3) yes
O24 S2 C41 C42 . . -172.8(2) yes
C31 S2 C41 C42 . . -56.9(3) yes
C46 C41 C42 C43 . . -2.6(5) yes
S2 C41 C42 C43 . . 176.6(2) yes
C41 C42 C43 C44 . . 1.6(5) yes
C42 C43 C44 O22 . . -176.4(3) yes
C42 C43 C44 C45 . . 1.9(5) yes
O22 C44 C45 C46 . . 173.8(3) yes
C43 C44 C45 C46 . . -4.3(4) yes
C44 C45 C46 C41 . . 3.3(4) yes
C42 C41 C46 C45 . . 0.2(4) yes
S2 C41 C46 C45 . . -179.1(2) yes
C57 N51 C52 C53 2 . 168.6(3) yes
N51 C52 C53 N54 . . -58.5(4) yes
C52 C53 N54 C55 . . 177.2(3) yes
C53 N54 C55 C56 . . -178.2(3) yes
N54 C55 C56 C57 . . 63.6(4) yes
C55 C56 C57 N51 . 2 -67.6(4) yes
C67 N61 C62 C63 2_656 . 172.5(3) yes
N61 C62 C63 N64 . . -59.7(4) yes
C62 C63 N64 C65 . . 174.4(3) yes
C63 N64 C65 C66 . . 179.3(3) yes
N64 C65 C66 C67 . . 62.9(4) yes
C65 C66 C67 N61 . 2_656 -62.1(4) yes
